data_7206076
loop_
_publ_author_name
'Cin\<ci\'c, Dominik'
'Kaitner, Branko'

_publ_section_title
;
 Schiff base derived from 2-hydroxy-1-naphthaldehyde and
 liquid-assisted mechanochemical synthesis of its isostructural Cu(ii)
 and Co(ii) complexes
;
_journal_issue 13
_journal_name_full CrystEngComm
_journal_page_first 4351
_journal_paper_doi 10.1039/c0ce00421a
_journal_volume 13
_journal_year 2011
_chemical_formula_moiety 'C23 H17 N O'
_chemical_formula_sum 'C23 H17 N O'
_chemical_formula_weight 323.38
_chemical_name_common 1-[(2-biphenylamino)methylen]naphtalen-2(1H)-one
_chemical_name_systematic
;
?
;
_space_group_IT_number 14
_symmetry_cell_setting monoclinic
_symmetry_space_group_name_Hall '-P 2ybc'
_symmetry_space_group_name_H-M 'P 1 21/c 1'
_atom_sites_solution_hydrogens geom
_atom_sites_solution_primary direct
_atom_sites_solution_secondary difmap
_audit_creation_method SHELXL-97
_cell_angle_alpha 90.00
_cell_angle_beta 92.094(3)
_cell_angle_gamma 90.00
_cell_formula_units_Z 4
_cell_length_a 6.1078(2)
_cell_length_b 9.0766(3)
_cell_length_c 30.1945(11)
_cell_measurement_reflns_used 2109
_cell_measurement_temperature 293
_cell_measurement_theta_max 25
_cell_measurement_theta_min 5
_cell_volume 1672.81(10)
_computing_cell_refinement
;
CrysAlis RED 170 (Oxford Diffraction, 2003)
;
_computing_data_collection
;
CrysAlis CCD 170 (Oxford Diffraction, 2003)
;
_computing_data_reduction
;
CrysAlis RED 170 (Oxford Diffraction, 2003)
;
_computing_molecular_graphics 'ORTEP-3 (Farrugia, 1997)'
_computing_structure_refinement 'SHELXL-97 (Sheldrick, 1997)'
_computing_structure_solution 'SHELXS-97 (Sheldrick, 1997)'
_diffrn_ambient_temperature 293
_diffrn_measured_fraction_theta_full 0.987
_diffrn_measured_fraction_theta_max 0.983
_diffrn_measurement_device_type
;
Oxford Diffraction Xcalibur CCD
diffractometer
;
_diffrn_measurement_method 'omega scan'
_diffrn_radiation_monochromator graphite
_diffrn_radiation_source 'fine-focus sealed tube'
_diffrn_radiation_type MoK\a
_diffrn_radiation_wavelength 0.71073
_diffrn_reflns_av_R_equivalents 0.0426
_diffrn_reflns_av_sigmaI/netI 0.0624
_diffrn_reflns_limit_h_max 7
_diffrn_reflns_limit_h_min -7
_diffrn_reflns_limit_k_max 11
_diffrn_reflns_limit_k_min -9
_diffrn_reflns_limit_l_max 38
_diffrn_reflns_limit_l_min -38
_diffrn_reflns_number 11315
_diffrn_reflns_theta_full 25.00
_diffrn_reflns_theta_max 25.99
_diffrn_reflns_theta_min 4.05
_exptl_absorpt_coefficient_mu 0.078
_exptl_absorpt_correction_T_max 0.99442
_exptl_absorpt_correction_T_min 0.97712
_exptl_absorpt_correction_type analytical
_exptl_absorpt_process_details 'N.W. Alcock (1970). Cryst. Computing, p271'
_exptl_crystal_colour yellow
_exptl_crystal_density_diffrn 1.284
_exptl_crystal_density_method 'not measured'
_exptl_crystal_description prisms
_exptl_crystal_F_000 680
_exptl_crystal_size_max 0.49
_exptl_crystal_size_mid 0.14
_exptl_crystal_size_min 0.07
_refine_diff_density_max 0.126
_refine_diff_density_min -0.158
_refine_diff_density_rms 0.040
_refine_ls_extinction_method none
_refine_ls_goodness_of_fit_ref 0.949
_refine_ls_hydrogen_treatment constr
_refine_ls_matrix_type full
_refine_ls_number_parameters 227
_refine_ls_number_reflns 3251
_refine_ls_number_restraints 0
_refine_ls_restrained_S_all 0.949
_refine_ls_R_factor_all 0.1223
_refine_ls_R_factor_gt 0.0528
_refine_ls_shift/su_max 0.000
_refine_ls_shift/su_mean 0.000
_refine_ls_structure_factor_coef Fsqd
_refine_ls_weighting_details 'calc w=1/[\s^2^(Fo^2^)+(0.0563P)^2^+0.0000P] where P=(Fo^2^+2Fc^2^)/3'
_refine_ls_weighting_scheme calc
_refine_ls_wR_factor_gt 0.0995
_refine_ls_wR_factor_ref 0.1174
_reflns_number_gt 1781
_reflns_number_total 3251
_reflns_threshold_expression >2sigma(I)
_cod_data_source_file c0ce00421a.txt
_cod_data_source_block Compound_1_Cincic&Kaitner
_cod_original_sg_symbol_H-M 'P 21/c'
_cod_database_code 7206076

loop_
_symmetry_equiv_pos_as_xyz
'x, y, z'
'-x, y+1/2, -z+1/2'
'-x, -y, -z'
'x, -y-1/2, z-1/2'

loop_
_atom_site_label
_atom_site_type_symbol
_atom_site_fract_x
_atom_site_fract_y
_atom_site_fract_z
_atom_site_U_iso_or_equiv
_atom_site_adp_type
_atom_site_occupancy
_atom_site_symmetry_multiplicity
_atom_site_calc_flag
_atom_site_refinement_flags
_atom_site_disorder_assembly
_atom_site_disorder_group
O1 O 0.2236(2) 0.39147(17) 0.40358(5) 0.0618(4) Uani 1 1 d . . .
N1 N 0.4417(2) 0.17550(18) 0.37411(5) 0.0417(4) Uani 1 1 d . . .
C1 C 0.1174(3) 0.2684(2) 0.33679(6) 0.0387(5) Uani 1 1 d . . .
C2 C 0.0844(3) 0.3743(2) 0.37074(7) 0.0448(5) Uani 1 1 d . . .
C3 C -0.1114(3) 0.4603(2) 0.36895(7) 0.0525(6) Uani 1 1 d . . .
H3 H -0.1360 0.5280 0.3914 0.063 Uiso 1 1 calc R . .
C4 C -0.2604(3) 0.4453(2) 0.33552(7) 0.0503(6) Uani 1 1 d . . .
H4 H -0.3875 0.5016 0.3357 0.060 Uiso 1 1 calc R . .
C5 C -0.2304(3) 0.3457(2) 0.29968(6) 0.0411(5) Uani 1 1 d . . .
C6 C -0.3880(3) 0.3333(2) 0.26480(7) 0.0515(6) Uani 1 1 d . . .
H6 H -0.5139 0.3908 0.2651 0.062 Uiso 1 1 calc R . .
C7 C -0.3594(3) 0.2383(3) 0.23054(7) 0.0561(6) Uani 1 1 d . . .
H7 H -0.4653 0.2306 0.2077 0.067 Uiso 1 1 calc R . .
C8 C -0.1712(3) 0.1531(2) 0.23003(7) 0.0531(6) Uani 1 1 d . . .
H8 H -0.1513 0.0884 0.2066 0.064 Uiso 1 1 calc R . .
C9 C -0.0144(3) 0.1626(2) 0.26338(7) 0.0481(5) Uani 1 1 d . . .
H9 H 0.1117 0.1056 0.2620 0.058 Uiso 1 1 calc R . .
C10 C -0.0402(3) 0.2575(2) 0.29995(6) 0.0389(5) Uani 1 1 d . . .
C11 C 0.2941(3) 0.1694(2) 0.34153(6) 0.0415(5) Uani 1 1 d . . .
H11 H 0.3068 0.0956 0.3204 0.050 Uiso 1 1 calc R . .
C12 C 0.6217(3) 0.0783(2) 0.37976(7) 0.0399(5) Uani 1 1 d . . .
C13 C 0.6867(3) -0.0135(2) 0.34589(7) 0.0521(6) Uani 1 1 d . . .
H13 H 0.6075 -0.0139 0.3190 0.063 Uiso 1 1 calc R . .
C14 C 0.8663(3) -0.1040(3) 0.35150(8) 0.0616(6) Uani 1 1 d . . .
H14 H 0.9062 -0.1663 0.3287 0.074 Uiso 1 1 calc R . .
C15 C 0.9871(3) -0.1020(3) 0.39095(9) 0.0610(6) Uani 1 1 d . . .
H15 H 1.1093 -0.1623 0.3949 0.073 Uiso 1 1 calc R . .
C16 C 0.9252(3) -0.0098(2) 0.42448(7) 0.0522(6) Uani 1 1 d . . .
H16 H 1.0082 -0.0085 0.4509 0.063 Uiso 1 1 calc R . .
C17 C 0.7424(3) 0.0816(2) 0.42015(7) 0.0424(5) Uani 1 1 d . . .
C18 C 0.6832(3) 0.1759(2) 0.45809(6) 0.0419(5) Uani 1 1 d . . .
C19 C 0.8355(3) 0.2713(2) 0.47745(7) 0.0534(6) Uani 1 1 d . . .
H19 H 0.9730 0.2804 0.4655 0.064 Uiso 1 1 calc R . .
C20 C 0.7859(4) 0.3528(3) 0.51417(8) 0.0617(7) Uani 1 1 d . . .
H20 H 0.8908 0.4156 0.5269 0.074 Uiso 1 1 calc R . .
C21 C 0.5835(4) 0.3427(3) 0.53222(7) 0.0609(6) Uani 1 1 d . . .
H21 H 0.5506 0.3985 0.5569 0.073 Uiso 1 1 calc R . .
C22 C 0.4304(3) 0.2492(3) 0.51340(8) 0.0589(6) Uani 1 1 d . . .
H22 H 0.2930 0.2413 0.5255 0.071 Uiso 1 1 calc R . .
C23 C 0.4791(3) 0.1668(2) 0.47658(7) 0.0530(6) Uani 1 1 d . . .
H23 H 0.3735 0.1042 0.4640 0.064 Uiso 1 1 calc R . .
H1 H 0.4182 0.2585 0.3974 0.146(12) Uiso 1 1 d . . .

loop_
_atom_site_aniso_label
_atom_site_aniso_U_11
_atom_site_aniso_U_22
_atom_site_aniso_U_33
_atom_site_aniso_U_23
_atom_site_aniso_U_13
_atom_site_aniso_U_12
O1 0.0632(9) 0.0713(11) 0.0498(9) -0.0189(8) -0.0109(8) 0.0034(8)
N1 0.0413(9) 0.0457(10) 0.0378(9) -0.0008(8) -0.0019(8) -0.0020(8)
C1 0.0393(10) 0.0406(12) 0.0363(11) 0.0014(10) 0.0018(9) -0.0020(9)
C2 0.0483(12) 0.0464(13) 0.0397(12) 0.0007(10) 0.0014(10) -0.0029(11)
C3 0.0651(13) 0.0483(14) 0.0444(13) -0.0048(11) 0.0060(11) 0.0068(11)
C4 0.0505(12) 0.0461(14) 0.0545(14) 0.0042(11) 0.0039(11) 0.0114(10)
C5 0.0444(11) 0.0364(12) 0.0427(12) 0.0065(10) 0.0029(9) -0.0008(10)
C6 0.0478(12) 0.0494(14) 0.0567(14) 0.0092(12) -0.0059(11) 0.0061(11)
C7 0.0552(13) 0.0594(15) 0.0524(14) 0.0024(12) -0.0172(11) -0.0003(12)
C8 0.0572(13) 0.0572(15) 0.0443(13) -0.0069(11) -0.0054(11) -0.0017(12)
C9 0.0439(11) 0.0557(14) 0.0444(12) -0.0037(11) -0.0018(10) 0.0041(10)
C10 0.0407(11) 0.0395(12) 0.0367(11) 0.0037(10) 0.0023(9) -0.0042(10)
C11 0.0427(10) 0.0458(13) 0.0357(11) 0.0000(10) -0.0004(9) -0.0063(10)
C12 0.0366(10) 0.0383(12) 0.0447(12) 0.0007(10) -0.0006(9) -0.0038(10)
C13 0.0506(12) 0.0529(14) 0.0523(14) -0.0074(12) -0.0048(11) 0.0024(11)
C14 0.0612(14) 0.0530(15) 0.0708(17) -0.0094(13) 0.0030(13) 0.0087(12)
C15 0.0469(12) 0.0588(15) 0.0771(18) 0.0083(14) 0.0011(13) 0.0079(12)
C16 0.0418(11) 0.0634(15) 0.0511(14) 0.0092(12) -0.0032(10) -0.0007(11)
C17 0.0348(10) 0.0467(13) 0.0453(13) 0.0084(10) -0.0019(9) -0.0075(10)
C18 0.0373(11) 0.0510(13) 0.0371(11) 0.0079(10) -0.0040(9) -0.0023(10)
C19 0.0433(12) 0.0706(16) 0.0461(13) 0.0029(12) -0.0024(10) -0.0109(11)
C20 0.0576(14) 0.0721(17) 0.0546(15) -0.0040(14) -0.0087(12) -0.0146(13)
C21 0.0683(15) 0.0673(16) 0.0470(14) -0.0044(12) -0.0006(12) 0.0010(13)
C22 0.0492(13) 0.0763(17) 0.0515(14) 0.0039(14) 0.0087(11) -0.0015(12)
C23 0.0415(12) 0.0647(15) 0.0524(14) 0.0012(12) -0.0018(10) -0.0096(11)

loop_
_atom_type_symbol
_atom_type_description
_atom_type_scat_dispersion_real
_atom_type_scat_dispersion_imag
_atom_type_scat_source
C C 0.0033 0.0016 'International Tables Vol C Tables 4.2.6.8 and 6.1.1.4'
H H 0.0000 0.0000 'International Tables Vol C Tables 4.2.6.8 and 6.1.1.4'
N N 0.0061 0.0033 'International Tables Vol C Tables 4.2.6.8 and 6.1.1.4'
O O 0.0106 0.0060 'International Tables Vol C Tables 4.2.6.8 and 6.1.1.4'

loop_
_geom_angle_atom_site_label_1
_geom_angle_atom_site_label_2
_geom_angle_atom_site_label_3
_geom_angle
_geom_angle_site_symmetry_1
_geom_angle_site_symmetry_3
_geom_angle_publ_flag
C11 N1 C12 125.02(17) . . ?
C11 N1 H1 115.34 . . ?
C12 N1 H1 119.63 . . ?
C11 C1 C2 119.06(17) . . ?
C11 C1 C10 121.35(18) . . ?
C2 C1 C10 119.42(17) . . ?
O1 C2 C1 121.81(18) . . ?
O1 C2 C3 119.32(19) . . ?
C1 C2 C3 118.84(18) . . ?
C4 C3 C2 121.1(2) . . ?
C4 C3 H3 119.4 . . ?
C2 C3 H3 119.4 . . ?
C3 C4 C5 122.24(19) . . ?
C3 C4 H4 118.9 . . ?
C5 C4 H4 118.9 . . ?
C6 C5 C10 120.00(19) . . ?
C6 C5 C4 121.08(18) . . ?
C10 C5 C4 118.91(17) . . ?
C7 C6 C5 121.1(2) . . ?
C7 C6 H6 119.4 . . ?
C5 C6 H6 119.4 . . ?
C6 C7 C8 119.40(19) . . ?
C6 C7 H7 120.3 . . ?
C8 C7 H7 120.3 . . ?
C9 C8 C7 121.0(2) . . ?
C9 C8 H8 119.5 . . ?
C7 C8 H8 119.5 . . ?
C8 C9 C10 121.27(19) . . ?
C8 C9 H9 119.4 . . ?
C10 C9 H9 119.4 . . ?
C5 C10 C9 117.16(17) . . ?
C5 C10 C1 119.34(18) . . ?
C9 C10 C1 123.51(18) . . ?
N1 C11 C1 123.57(18) . . ?
N1 C11 H11 118.2 . . ?
C1 C11 H11 118.2 . . ?
C13 C12 C17 119.88(18) . . ?
C13 C12 N1 121.82(17) . . ?
C17 C12 N1 118.22(18) . . ?
C14 C13 C12 121.0(2) . . ?
C14 C13 H13 119.5 . . ?
C12 C13 H13 119.5 . . ?
C13 C14 C15 119.9(2) . . ?
C13 C14 H14 120.1 . . ?
C15 C14 H14 120.1 . . ?
C16 C15 C14 119.4(2) . . ?
C16 C15 H15 120.3 . . ?
C14 C15 H15 120.3 . . ?
C15 C16 C17 122.2(2) . . ?
C15 C16 H16 118.9 . . ?
C17 C16 H16 118.9 . . ?
C16 C17 C12 117.57(19) . . ?
C16 C17 C18 119.19(18) . . ?
C12 C17 C18 123.24(17) . . ?
C19 C18 C23 117.87(19) . . ?
C19 C18 C17 120.46(18) . . ?
C23 C18 C17 121.60(18) . . ?
C20 C19 C18 120.8(2) . . ?
C20 C19 H19 119.6 . . ?
C18 C19 H19 119.6 . . ?
C21 C20 C19 120.8(2) . . ?
C21 C20 H20 119.6 . . ?
C19 C20 H20 119.6 . . ?
C22 C21 C20 119.2(2) . . ?
C22 C21 H21 120.4 . . ?
C20 C21 H21 120.4 . . ?
C21 C22 C23 120.3(2) . . ?
C21 C22 H22 119.8 . . ?
C23 C22 H22 119.8 . . ?
C22 C23 C18 121.0(2) . . ?
C22 C23 H23 119.5 . . ?
C18 C23 H23 119.5 . . ?

loop_
_geom_bond_atom_site_label_1
_geom_bond_atom_site_label_2
_geom_bond_distance
_geom_bond_site_symmetry_2
_geom_bond_publ_flag
O1 C2 1.292(2) . ?
N1 C11 1.311(2) . ?
N1 C12 1.415(2) . ?
N1 H1 1.0440 . ?
C1 C11 1.407(3) . ?
C1 C2 1.425(3) . ?
C1 C10 1.447(2) . ?
C2 C3 1.428(3) . ?
C3 C4 1.341(3) . ?
C3 H3 0.9300 . ?
C4 C5 1.426(3) . ?
C4 H4 0.9300 . ?
C5 C6 1.405(3) . ?
C5 C10 1.411(2) . ?
C6 C7 1.363(3) . ?
C6 H6 0.9300 . ?
C7 C8 1.386(3) . ?
C7 H7 0.9300 . ?
C8 C9 1.367(3) . ?
C8 H8 0.9300 . ?
C9 C10 1.413(3) . ?
C9 H9 0.9300 . ?
C11 H11 0.9300 . ?
C12 C13 1.388(3) . ?
C12 C17 1.402(2) . ?
C13 C14 1.376(3) . ?
C13 H13 0.9300 . ?
C14 C15 1.378(3) . ?
C14 H14 0.9300 . ?
C15 C16 1.377(3) . ?
C15 H15 0.9300 . ?
C16 C17 1.393(3) . ?
C16 H16 0.9300 . ?
C17 C18 1.485(3) . ?
C18 C19 1.385(3) . ?
C18 C23 1.387(3) . ?
C19 C20 1.376(3) . ?
C19 H19 0.9300 . ?
C20 C21 1.372(3) . ?
C20 H20 0.9300 . ?
C21 C22 1.370(3) . ?
C21 H21 0.9300 . ?
C22 C23 1.382(3) . ?
C22 H22 0.9300 . ?
C23 H23 0.9300 . ?

loop_
_cod_related_entry_id
_cod_related_entry_database
_cod_related_entry_code
1 ChemSpider 21264655
